data_4038626
loop_
_publ_author_name
'Brown, Loren C.'
'Peloquin, Andrew'
'Godman, Nicholas P.'
'Balaich, Gary James'
'Iacono, Scott T.'

_publ_section_title
;
 Correlation of Structure with Crystalline to Amorphous Phase Transitions
 of 1,3,6-Substituted Fulvene Derived Molecular Glasses.
;
_journal_name_full 'The Journal of organic chemistry'
_journal_paper_doi 10.1021/acs.joc.0c01014
_journal_year 2020
_chemical_formula_moiety 'C30 H22'
_chemical_formula_sum 'C30 H22'
_chemical_formula_weight 382.47
_space_group_crystal_system monoclinic
_space_group_IT_number 4
_space_group_name_Hall 'P 2yb'
_space_group_name_H-M_alt 'P 1 21 1'
_atom_sites_solution_hydrogens geom
_atom_sites_solution_primary dual
_audit_creation_date 2019-09-28
_audit_creation_method
;
Olex2 1.2
(compiled 2018.05.29 svn.r3508 for OlexSys, GUI svn.r5506)
;
_cell_angle_alpha 90
_cell_angle_beta 91.7180(10)
_cell_angle_gamma 90
_cell_formula_units_Z 4
_cell_length_a 11.7922(2)
_cell_length_b 7.31440(10)
_cell_length_c 23.5196(3)
_cell_measurement_reflns_used 9754
_cell_measurement_temperature 100
_cell_measurement_theta_max 68.28
_cell_measurement_theta_min 3.75
_cell_volume 2027.72(5)
_computing_cell_refinement 'SAINT V8.38A (?, 2016)'
_computing_data_collection 'APEX3 v2017.3-0 (Bruker, 2017)'
_computing_data_reduction 'SAINT V8.38A (?, 2016)'
_computing_molecular_graphics 'Olex2 (Dolomanov et al., 2009)'
_computing_publication_material 'Olex2 (Dolomanov et al., 2009)'
_computing_structure_refinement 'XL (Sheldrick, 2008)'
_computing_structure_solution 'XT (Sheldrick, 2015)'
_diffrn_ambient_temperature 100.0
_diffrn_detector 'Bruker APEX-II CCD'
_diffrn_detector_area_resol_mean 7.9
_diffrn_detector_type 'CCD Area Detector'
_diffrn_measured_fraction_theta_full 0.976
_diffrn_measured_fraction_theta_max 0.966
_diffrn_measurement_device 'Fixed Chi Three-Circle Diffractometer'
_diffrn_measurement_device_type 'Bruker APEX-II CCD'
_diffrn_measurement_method '\f and \w scans'
_diffrn_radiation_monochromator 'Double Bounce Multilayer Mirrors'
_diffrn_radiation_probe x-ray
_diffrn_radiation_type CuK\a
_diffrn_radiation_wavelength 1.54178
_diffrn_reflns_av_R_equivalents 0.0231
_diffrn_reflns_av_unetI/netI 0.0133
_diffrn_reflns_Laue_measured_fraction_full 0.976
_diffrn_reflns_Laue_measured_fraction_max 0.966
_diffrn_reflns_limit_h_max 13
_diffrn_reflns_limit_h_min -11
_diffrn_reflns_limit_k_max 8
_diffrn_reflns_limit_k_min -8
_diffrn_reflns_limit_l_max 28
_diffrn_reflns_limit_l_min -28
_diffrn_reflns_number 48662
_diffrn_reflns_point_group_measured_fraction_full 0.977
_diffrn_reflns_point_group_measured_fraction_max 0.963
_diffrn_reflns_theta_full 67.500
_diffrn_reflns_theta_max 71.217
_diffrn_reflns_theta_min 1.879
_diffrn_source 'Micro Focus Rotating Anode'
_diffrn_source_type 'Rigaku MicroMax-007HF'
_diffrn_standards_number 0
_exptl_absorpt_coefficient_mu 0.535
_exptl_absorpt_correction_T_max 0.7534
_exptl_absorpt_correction_T_min 0.6798
_exptl_absorpt_correction_type none
_exptl_absorpt_process_details
;
SADABS-2016/2 (Bruker,2016/2) was used for absorption correction.
wR2(int) was 0.0710 before and 0.0327 after correction.
The Ratio of minimum to maximum transmission is 0.9023.
The \l/2 correction factor is Not present.
;
_exptl_crystal_colour red
_exptl_crystal_colour_primary red
_exptl_crystal_density_diffrn 1.253
_exptl_crystal_description prism
_exptl_crystal_F_000 808
_exptl_crystal_size_max 0.15
_exptl_crystal_size_mid 0.12
_exptl_crystal_size_min 0.06
_refine_diff_density_max 0.224
_refine_diff_density_min -0.147
_refine_diff_density_rms 0.028
_refine_ls_abs_structure_details
;
 Flack x determined using 3408 quotients [(I+)-(I-)]/[(I+)+(I-)]
 (Parsons, Flack and Wagner, Acta Cryst. B69 (2013) 249-259).
;
_refine_ls_abs_structure_Flack 0.28(14)
_refine_ls_extinction_coef 0.0016(2)
_refine_ls_extinction_expression Fc^*^=kFc[1+0.001xFc^2^\l^3^/sin(2\q)]^-1/4^
_refine_ls_extinction_method 'SHELXL-2016/6 (Sheldrick 2016)'
_refine_ls_goodness_of_fit_ref 1.057
_refine_ls_hydrogen_treatment constr
_refine_ls_matrix_type full
_refine_ls_number_parameters 542
_refine_ls_number_reflns 7551
_refine_ls_number_restraints 1
_refine_ls_restrained_S_all 1.057
_refine_ls_R_factor_all 0.0257
_refine_ls_R_factor_gt 0.0256
_refine_ls_shift/su_max 0.001
_refine_ls_shift/su_mean 0.000
_refine_ls_structure_factor_coef Fsqd
_refine_ls_weighting_details 'w=1/[\s^2^(Fo^2^)+(0.0376P)^2^+0.3602P] where P=(Fo^2^+2Fc^2^)/3'
_refine_ls_weighting_scheme calc
_refine_ls_wR_factor_gt 0.0692
_refine_ls_wR_factor_ref 0.0693
_reflns_Friedel_coverage 0.839
_reflns_Friedel_fraction_full 0.978
_reflns_Friedel_fraction_max 0.959
_reflns_number_gt 7507
_reflns_number_total 7551
_reflns_threshold_expression 'I > 2\s(I)'
_cod_data_source_file jo0c01014_si_003.cif
_cod_data_source_block balaich01
_cod_depositor_comments
;
The following automatic conversions were performed:

data item '_diffrn_radiation_probe' value 'X-ray' was changed to
'x-ray' in accordance with the
/home/data/users/saulius/crontab/automatic-downloads/rss-feeds/ACS/lib/dictionaries/cif_core.dic
dictionary named 'cif_core.dic' version 2.4.2 last updated on
2011-04-26.

Automatic conversion script
Id: cif_fix_values 7556 2019-12-06 15:28:31Z antanas 
;
_cod_database_code 4038626
_shelx_shelxl_version_number 2016/6
_shelx_space_group_comment
;
The symmetry employed for this shelxl refinement is uniquely defined
by the following loop, which should always be used as a source of
symmetry information in preference to the above space-group names.
They are only intended as comments.
;
_shelx_estimated_absorpt_t_max 0.969
_shelx_estimated_absorpt_t_min 0.924
_olex2_refinement_description
;
1. Fixed Uiso
 At 1.2 times of:
  All C(H) groups
2.a Aromatic/amide H refined with riding coordinates:
 C2(H2), C4(H4), C6(H6), C8(H8), C9(H9), C10(H10), C11(H11), C12(H12),
 C14(H14), C15(H15), C16(H16), C17(H17), C18(H18), C20(H20), C21(H21), C23(H23),
  C24(H24), C26(H26), C27(H27), C28(H28), C29(H29), C30(H30), C2'(H2'),
 C4'(H4'), C6'(H6'), C8'(H8'), C9'(H9'), C10'(H10'), C11'(H11'), C12'(H12'),
 C14'(H14'), C15'(H15'), C16'(H16'), C17'(H17'), C18'(H18'), C20'(H20'),
 C21'(H21'), C23'(H23'), C24'(H24'), C26'(H26'), C27'(H27'), C28'(H28'),
 C29'(H29'), C30'(H30')
;
_olex2_submission_special_instructions 'No special instructions were received'

loop_
_space_group_symop_operation_xyz
'x, y, z'
'-x, y+1/2, -z'

loop_
_atom_site_label
_atom_site_type_symbol
_atom_site_fract_x
_atom_site_fract_y
_atom_site_fract_z
_atom_site_U_iso_or_equiv
_atom_site_adp_type
_atom_site_occupancy
_atom_site_site_symmetry_order
_atom_site_calc_flag
_atom_site_refinement_flags_posn
_atom_site_refinement_flags_adp
_atom_site_refinement_flags_occupancy
_atom_site_disorder_assembly
_atom_site_disorder_group
C1 C 0.70723(12) 0.7400(2) 0.83733(6) 0.0169(3) Uani 1 1 d . . . . .
C2 C 0.59479(12) 0.7260(2) 0.84490(6) 0.0179(3) Uani 1 1 d . . . . .
H2 H 0.560314 0.716341 0.880764 0.021 Uiso 1 1 calc R . . . .
C3 C 0.53311(12) 0.7277(2) 0.78963(6) 0.0173(3) Uani 1 1 d . . . . .
C4 C 0.61054(12) 0.7474(2) 0.74843(6) 0.0179(3) Uani 1 1 d . . . . .
H4 H 0.593469 0.757032 0.708813 0.022 Uiso 1 1 calc R . . . .
C5 C 0.72453(12) 0.7514(2) 0.77490(6) 0.0170(3) Uani 1 1 d . . . . .
C6 C 0.82469(12) 0.7394(2) 0.74847(6) 0.0181(3) Uani 1 1 d . . . . .
H6 H 0.891072 0.723748 0.771852 0.022 Uiso 1 1 calc R . . . .
C7 C 0.79563(12) 0.7492(2) 0.88280(6) 0.0168(3) Uani 1 1 d . . . . .
C8 C 0.89546(13) 0.8501(2) 0.87738(6) 0.0195(3) Uani 1 1 d . . . . .
H8 H 0.908535 0.913650 0.842964 0.023 Uiso 1 1 calc R . . . .
C9 C 0.97588(13) 0.8585(2) 0.92186(7) 0.0220(3) Uani 1 1 d . . . . .
H9 H 1.043650 0.926452 0.917312 0.026 Uiso 1 1 calc R . . . .
C10 C 0.95809(14) 0.7686(2) 0.97272(7) 0.0236(3) Uani 1 1 d . . . . .
H10 H 1.013281 0.774218 1.002937 0.028 Uiso 1 1 calc R . . . .
C11 C 0.85820(13) 0.6700(2) 0.97890(6) 0.0217(3) Uani 1 1 d . . . . .
H11 H 0.844905 0.609097 1.013740 0.026 Uiso 1 1 calc R . . . .
C12 C 0.77794(13) 0.6599(2) 0.93470(6) 0.0189(3) Uani 1 1 d . . . . .
H12 H 0.710287 0.591839 0.939547 0.023 Uiso 1 1 calc R . . . .
C13 C 0.40970(13) 0.7098(2) 0.78176(6) 0.0181(3) Uani 1 1 d . . . . .
C14 C 0.33759(14) 0.7483(3) 0.82606(7) 0.0252(3) Uani 1 1 d . . . . .
H14 H 0.368818 0.783446 0.862122 0.030 Uiso 1 1 calc R . . . .
C15 C 0.22099(14) 0.7360(3) 0.81820(7) 0.0295(4) Uani 1 1 d . . . . .
H15 H 0.173001 0.762696 0.848850 0.035 Uiso 1 1 calc R . . . .
C16 C 0.17406(14) 0.6852(3) 0.76606(7) 0.0275(4) Uani 1 1 d . . . . .
H16 H 0.094015 0.678214 0.760656 0.033 Uiso 1 1 calc R . . . .
C17 C 0.24454(14) 0.6443(3) 0.72165(7) 0.0275(4) Uani 1 1 d . . . . .
H17 H 0.212787 0.608687 0.685743 0.033 Uiso 1 1 calc R . . . .
C18 C 0.36109(13) 0.6554(3) 0.72960(6) 0.0232(3) Uani 1 1 d . . . . .
H18 H 0.408757 0.625630 0.699094 0.028 Uiso 1 1 calc R . . . .
C19 C 0.83954(12) 0.7483(2) 0.68676(6) 0.0175(3) Uani 1 1 d . . . . .
C20 C 0.77329(13) 0.8635(2) 0.65169(6) 0.0203(3) Uani 1 1 d . . . . .
H20 H 0.719894 0.943266 0.668205 0.024 Uiso 1 1 calc R . . . .
C21 C 0.78462(13) 0.8625(2) 0.59315(6) 0.0209(3) Uani 1 1 d . . . . .
H21 H 0.738058 0.941196 0.570355 0.025 Uiso 1 1 calc R . . . .
C22 C 0.86271(12) 0.7489(2) 0.56672(6) 0.0177(3) Uani 1 1 d . . . . .
C23 C 0.93194(13) 0.6393(2) 0.60208(6) 0.0193(3) Uani 1 1 d . . . . .
H23 H 0.987394 0.563078 0.585653 0.023 Uiso 1 1 calc R . . . .
C24 C 0.92106(12) 0.6397(2) 0.66078(6) 0.0194(3) Uani 1 1 d . . . . .
H24 H 0.969840 0.564973 0.683719 0.023 Uiso 1 1 calc R . . . .
C25 C 0.87036(13) 0.7448(2) 0.50365(6) 0.0185(3) Uani 1 1 d . . . . .
C26 C 0.78008(14) 0.8079(2) 0.46890(7) 0.0219(3) Uani 1 1 d . . . . .
H26 H 0.714366 0.856106 0.485859 0.026 Uiso 1 1 calc R . . . .
C27 C 0.78522(15) 0.8010(2) 0.41011(7) 0.0260(4) Uani 1 1 d . . . . .
H27 H 0.723148 0.844364 0.387233 0.031 Uiso 1 1 calc R . . . .
C28 C 0.88030(15) 0.7311(3) 0.38451(7) 0.0273(4) Uani 1 1 d . . . . .
H28 H 0.883469 0.725535 0.344236 0.033 Uiso 1 1 calc R . . . .
C29 C 0.97064(15) 0.6696(3) 0.41829(7) 0.0273(4) Uani 1 1 d . . . . .
H29 H 1.036183 0.621936 0.401032 0.033 Uiso 1 1 calc R . . . .
C30 C 0.96621(14) 0.6770(2) 0.47715(7) 0.0229(3) Uani 1 1 d . . . . .
H30 H 1.029168 0.635375 0.499741 0.027 Uiso 1 1 calc R . . . .
C1' C 0.44590(13) 0.2546(2) 0.87772(6) 0.0185(3) Uani 1 1 d . . . . .
C2' C 0.33354(13) 0.2609(2) 0.88779(6) 0.0196(3) Uani 1 1 d . . . . .
H2' H 0.302000 0.274766 0.924235 0.024 Uiso 1 1 calc R . . . .
C3' C 0.26761(12) 0.2431(2) 0.83417(6) 0.0189(3) Uani 1 1 d . . . . .
C4' C 0.34176(13) 0.2255(2) 0.79154(6) 0.0193(3) Uani 1 1 d . . . . .
H4' H 0.321596 0.209650 0.752441 0.023 Uiso 1 1 calc R . . . .
C5' C 0.45747(12) 0.2349(2) 0.81522(6) 0.0180(3) Uani 1 1 d . . . . .
C6' C 0.55485(13) 0.2487(2) 0.78669(6) 0.0183(3) Uani 1 1 d . . . . .
H6' H 0.622144 0.267540 0.809139 0.022 Uiso 1 1 calc R . . . .
C7' C 0.53716(13) 0.2605(2) 0.92202(6) 0.0176(3) Uani 1 1 d . . . . .
C8' C 0.63711(13) 0.1588(2) 0.91826(6) 0.0191(3) Uani 1 1 d . . . . .
H8' H 0.650141 0.089542 0.884913 0.023 Uiso 1 1 calc R . . . .
C9' C 0.71789(13) 0.1577(2) 0.96281(6) 0.0215(3) Uani 1 1 d . . . . .
H9' H 0.785549 0.088474 0.959506 0.026 Uiso 1 1 calc R . . . .
C10' C 0.69983(13) 0.2570(2) 1.01183(6) 0.0215(3) Uani 1 1 d . . . . .
H10' H 0.754324 0.254686 1.042396 0.026 Uiso 1 1 calc R . . . .
C11' C 0.60162(14) 0.3600(2) 1.01600(6) 0.0212(3) Uani 1 1 d . . . . .
H11' H 0.589296 0.429323 1.049417 0.025 Uiso 1 1 calc R . . . .
C12' C 0.52117(13) 0.3625(2) 0.97161(6) 0.0197(3) Uani 1 1 d . . . . .
H12' H 0.454493 0.434101 0.974912 0.024 Uiso 1 1 calc R . . . .
C13' C 0.14367(13) 0.2528(2) 0.82813(6) 0.0200(3) Uani 1 1 d . . . . .
C14' C 0.07940(14) 0.3371(2) 0.86971(7) 0.0243(3) Uani 1 1 d . . . . .
H14' H 0.115981 0.381661 0.903475 0.029 Uiso 1 1 calc R . . . .
C15' C -0.03717(14) 0.3563(3) 0.86227(8) 0.0296(4) Uani 1 1 d . . . . .
H15' H -0.079868 0.413404 0.890925 0.035 Uiso 1 1 calc R . . . .
C16' C -0.09129(15) 0.2926(3) 0.81319(8) 0.0315(4) Uani 1 1 d . . . . .
H16' H -0.170856 0.308300 0.807796 0.038 Uiso 1 1 calc R . . . .
C17' C -0.02935(14) 0.2057(3) 0.77180(7) 0.0288(4) Uani 1 1 d . . . . .
H17' H -0.066533 0.161561 0.738138 0.035 Uiso 1 1 calc R . . . .
C18' C 0.08669(13) 0.1834(2) 0.77965(7) 0.0236(3) Uani 1 1 d . . . . .
H18' H 0.128229 0.120292 0.751769 0.028 Uiso 1 1 calc R . . . .
C19' C 0.56849(12) 0.2380(2) 0.72509(6) 0.0175(3) Uani 1 1 d . . . . .
C20' C 0.49846(13) 0.1356(2) 0.68792(6) 0.0192(3) Uani 1 1 d . . . . .
H20' H 0.439685 0.062757 0.702861 0.023 Uiso 1 1 calc R . . . .
C21' C 0.51352(12) 0.1389(2) 0.62979(6) 0.0191(3) Uani 1 1 d . . . . .
H21' H 0.464940 0.067375 0.605734 0.023 Uiso 1 1 calc R . . . .
C22' C 0.59831(12) 0.2447(2) 0.60542(6) 0.0171(3) Uani 1 1 d . . . . .
C23' C 0.67002(13) 0.3434(2) 0.64273(6) 0.0189(3) Uani 1 1 d . . . . .
H23' H 0.728936 0.415999 0.627800 0.023 Uiso 1 1 calc R . . . .
C24' C 0.65655(13) 0.3371(2) 0.70101(6) 0.0191(3) Uani 1 1 d . . . . .
H24' H 0.708432 0.401785 0.725269 0.023 Uiso 1 1 calc R . . . .
C25' C 0.61455(12) 0.2473(2) 0.54286(6) 0.0175(3) Uani 1 1 d . . . . .
C26' C 0.53049(14) 0.1822(2) 0.50459(7) 0.0220(3) Uani 1 1 d . . . . .
H26' H 0.461693 0.135216 0.518705 0.026 Uiso 1 1 calc R . . . .
C27' C 0.54640(15) 0.1854(2) 0.44631(7) 0.0258(4) Uani 1 1 d . . . . .
H27' H 0.488570 0.140648 0.420991 0.031 Uiso 1 1 calc R . . . .
C28' C 0.64573(14) 0.2532(3) 0.42497(6) 0.0248(3) Uani 1 1 d . . . . .
H28' H 0.656128 0.255527 0.385075 0.030 Uiso 1 1 calc R . . . .
C29' C 0.73009(15) 0.3178(2) 0.46185(7) 0.0239(3) Uani 1 1 d . . . . .
H29' H 0.798498 0.364726 0.447277 0.029 Uiso 1 1 calc R . . . .
C30' C 0.71486(14) 0.3141(2) 0.52015(6) 0.0211(3) Uani 1 1 d . . . . .
H30' H 0.773620 0.357821 0.545109 0.025 Uiso 1 1 calc R . . . .

loop_
_atom_site_aniso_label
_atom_site_aniso_U_11
_atom_site_aniso_U_22
_atom_site_aniso_U_33
_atom_site_aniso_U_23
_atom_site_aniso_U_13
_atom_site_aniso_U_12
C1 0.0194(8) 0.0151(7) 0.0160(7) -0.0009(6) -0.0002(5) 0.0003(6)
C2 0.0188(7) 0.0191(7) 0.0158(6) 0.0001(6) 0.0000(5) -0.0007(6)
C3 0.0181(8) 0.0152(7) 0.0185(7) 0.0000(6) -0.0009(5) 0.0010(6)
C4 0.0191(8) 0.0178(7) 0.0168(7) 0.0006(6) -0.0014(5) 0.0012(6)
C5 0.0195(8) 0.0146(7) 0.0167(7) -0.0004(6) -0.0012(5) -0.0002(6)
C6 0.0179(7) 0.0182(7) 0.0181(7) -0.0015(6) -0.0014(5) -0.0010(6)
C7 0.0169(7) 0.0165(7) 0.0170(7) -0.0020(6) -0.0001(5) 0.0031(6)
C8 0.0219(8) 0.0197(8) 0.0169(7) -0.0012(6) 0.0019(5) -0.0002(6)
C9 0.0178(8) 0.0255(8) 0.0228(7) -0.0043(7) -0.0002(6) -0.0022(6)
C10 0.0213(8) 0.0294(9) 0.0199(7) -0.0045(7) -0.0040(6) 0.0038(7)
C11 0.0226(8) 0.0256(8) 0.0170(7) 0.0016(6) 0.0007(5) 0.0053(6)
C12 0.0181(7) 0.0201(8) 0.0185(7) -0.0002(6) 0.0015(5) 0.0016(6)
C13 0.0161(7) 0.0177(8) 0.0203(7) 0.0021(6) -0.0011(5) 0.0000(6)
C14 0.0210(8) 0.0334(9) 0.0212(7) -0.0068(7) -0.0007(6) -0.0005(7)
C15 0.0200(9) 0.0413(10) 0.0276(8) -0.0066(8) 0.0054(6) -0.0005(8)
C16 0.0155(8) 0.0365(10) 0.0305(8) 0.0008(7) -0.0011(6) -0.0003(7)
C17 0.0218(8) 0.0396(10) 0.0209(8) 0.0009(7) -0.0044(6) -0.0026(7)
C18 0.0200(8) 0.0315(9) 0.0182(7) 0.0008(7) 0.0009(5) 0.0001(7)
C19 0.0156(7) 0.0184(7) 0.0186(7) -0.0018(6) 0.0008(5) -0.0030(6)
C20 0.0196(8) 0.0189(8) 0.0226(7) -0.0002(6) 0.0046(6) 0.0025(6)
C21 0.0212(8) 0.0202(8) 0.0212(7) 0.0027(6) 0.0016(6) 0.0035(6)
C22 0.0172(7) 0.0172(7) 0.0186(7) -0.0009(6) 0.0016(5) -0.0027(6)
C23 0.0164(7) 0.0207(8) 0.0208(7) -0.0024(6) 0.0012(5) 0.0014(6)
C24 0.0157(7) 0.0215(8) 0.0209(7) -0.0001(6) -0.0020(5) 0.0003(6)
C25 0.0205(8) 0.0162(7) 0.0189(7) 0.0000(7) 0.0020(5) -0.0020(6)
C26 0.0209(8) 0.0228(8) 0.0220(8) 0.0004(6) 0.0011(6) -0.0009(6)
C27 0.0282(9) 0.0263(9) 0.0231(8) 0.0019(7) -0.0036(6) -0.0018(7)
C28 0.0374(10) 0.0274(9) 0.0173(7) -0.0015(7) 0.0028(6) -0.0038(8)
C29 0.0311(9) 0.0260(8) 0.0251(8) -0.0020(7) 0.0090(6) 0.0028(7)
C30 0.0244(8) 0.0213(8) 0.0231(8) 0.0008(6) 0.0027(6) 0.0025(6)
C1' 0.0215(8) 0.0163(7) 0.0178(7) 0.0009(6) 0.0017(5) 0.0002(6)
C2' 0.0196(8) 0.0223(8) 0.0169(7) 0.0018(6) 0.0017(5) 0.0015(6)
C3' 0.0180(8) 0.0193(7) 0.0194(7) 0.0035(7) 0.0011(5) 0.0008(6)
C4' 0.0192(8) 0.0219(8) 0.0169(7) 0.0010(6) -0.0007(5) 0.0006(6)
C5' 0.0189(7) 0.0169(7) 0.0180(7) 0.0001(6) 0.0007(5) 0.0010(6)
C6' 0.0190(7) 0.0177(7) 0.0182(7) -0.0004(6) -0.0001(5) 0.0007(6)
C7' 0.0199(8) 0.0172(7) 0.0158(7) 0.0023(6) 0.0020(5) -0.0012(6)
C8' 0.0206(8) 0.0183(7) 0.0186(7) -0.0016(6) 0.0023(5) 0.0004(6)
C9' 0.0195(8) 0.0216(8) 0.0233(7) 0.0016(7) -0.0002(6) 0.0013(6)
C10' 0.0216(8) 0.0229(8) 0.0199(7) 0.0021(7) -0.0029(6) -0.0036(7)
C11' 0.0277(8) 0.0205(8) 0.0155(7) -0.0012(6) 0.0020(6) -0.0018(7)
C12' 0.0208(8) 0.0200(8) 0.0186(7) 0.0009(6) 0.0032(6) 0.0012(6)
C13' 0.0171(8) 0.0227(8) 0.0203(7) 0.0054(7) 0.0012(5) 0.0009(6)
C14' 0.0223(8) 0.0266(8) 0.0243(8) 0.0039(7) 0.0023(6) 0.0033(7)
C15' 0.0227(9) 0.0305(9) 0.0359(9) 0.0077(8) 0.0078(7) 0.0084(7)
C16' 0.0163(9) 0.0379(11) 0.0403(10) 0.0153(8) 0.0007(7) 0.0039(7)
C17' 0.0229(9) 0.0345(10) 0.0286(8) 0.0099(7) -0.0045(6) -0.0043(7)
C18' 0.0216(8) 0.0277(9) 0.0214(7) 0.0053(6) 0.0008(6) -0.0018(6)
C19' 0.0159(7) 0.0177(7) 0.0188(7) -0.0002(6) 0.0016(5) 0.0027(6)
C20' 0.0169(7) 0.0190(8) 0.0220(7) -0.0004(6) 0.0031(5) -0.0003(6)
C21' 0.0169(7) 0.0189(8) 0.0213(7) -0.0030(6) -0.0005(5) 0.0001(6)
C22' 0.0171(7) 0.0160(7) 0.0182(7) -0.0002(6) -0.0001(5) 0.0032(6)
C23' 0.0178(8) 0.0193(7) 0.0198(7) 0.0002(6) 0.0021(5) -0.0027(6)
C24' 0.0178(8) 0.0197(8) 0.0196(7) -0.0029(6) -0.0005(5) -0.0005(6)
C25' 0.0203(8) 0.0144(7) 0.0177(7) 0.0002(6) 0.0001(5) 0.0021(6)
C26' 0.0215(8) 0.0226(8) 0.0219(7) -0.0010(6) -0.0016(6) -0.0002(6)
C27' 0.0309(9) 0.0248(9) 0.0212(8) -0.0019(7) -0.0053(6) -0.0001(7)
C28' 0.0365(9) 0.0230(8) 0.0150(7) 0.0001(7) 0.0009(6) 0.0055(7)
C29' 0.0264(9) 0.0235(8) 0.0220(8) 0.0008(7) 0.0051(6) 0.0006(7)
C30' 0.0233(8) 0.0211(8) 0.0188(7) -0.0002(6) 0.0000(6) -0.0010(6)

loop_
_atom_type_symbol
_atom_type_description
_atom_type_scat_dispersion_real
_atom_type_scat_dispersion_imag
_atom_type_scat_source
C C 0.0181 0.0091 'International Tables Vol C Tables 4.2.6.8 and 6.1.1.4'
H H 0.0000 0.0000 'International Tables Vol C Tables 4.2.6.8 and 6.1.1.4'

loop_
_geom_angle_atom_site_label_1
_geom_angle_atom_site_label_2
_geom_angle_atom_site_label_3
_geom_angle
_geom_angle_site_symmetry_1
_geom_angle_site_symmetry_3
_geom_angle_publ_flag
C2 C1 C5 107.37(12) . . ?
C2 C1 C7 125.87(13) . . ?
C7 C1 C5 126.72(13) . . ?
C1 C2 H2 124.9 . . ?
C1 C2 C3 110.21(13) . . ?
C3 C2 H2 124.9 . . ?
C4 C3 C2 107.83(13) . . ?
C4 C3 C13 127.20(13) . . ?
C13 C3 C2 124.97(13) . . ?
C3 C4 H4 125.5 . . ?
C3 C4 C5 109.08(12) . . ?
C5 C4 H4 125.5 . . ?
C4 C5 C1 105.46(12) . . ?
C6 C5 C1 126.55(13) . . ?
C6 C5 C4 127.28(13) . . ?
C5 C6 H6 117.2 . . ?
C5 C6 C19 125.62(13) . . ?
C19 C6 H6 117.2 . . ?
C8 C7 C1 122.52(13) . . ?
C8 C7 C12 118.15(13) . . ?
C12 C7 C1 119.28(14) . . ?
C7 C8 H8 119.6 . . ?
C9 C8 C7 120.73(14) . . ?
C9 C8 H8 119.6 . . ?
C8 C9 H9 119.7 . . ?
C10 C9 C8 120.68(15) . . ?
C10 C9 H9 119.7 . . ?
C9 C10 H10 120.5 . . ?
C9 C10 C11 119.07(14) . . ?
C11 C10 H10 120.5 . . ?
C10 C11 H11 119.7 . . ?
C12 C11 C10 120.67(15) . . ?
C12 C11 H11 119.7 . . ?
C7 C12 H12 119.7 . . ?
C11 C12 C7 120.68(14) . . ?
C11 C12 H12 119.7 . . ?
C14 C13 C3 120.85(13) . . ?
C14 C13 C18 118.09(14) . . ?
C18 C13 C3 121.05(14) . . ?
C13 C14 H14 119.6 . . ?
C15 C14 C13 120.86(14) . . ?
C15 C14 H14 119.6 . . ?
C14 C15 H15 119.8 . . ?
C16 C15 C14 120.38(15) . . ?
C16 C15 H15 119.8 . . ?
C15 C16 H16 120.2 . . ?
C15 C16 C17 119.57(15) . . ?
C17 C16 H16 120.2 . . ?
C16 C17 H17 120.0 . . ?
C18 C17 C16 120.06(15) . . ?
C18 C17 H17 120.0 . . ?
C13 C18 H18 119.5 . . ?
C17 C18 C13 121.02(15) . . ?
C17 C18 H18 119.5 . . ?
C20 C19 C6 121.86(14) . . ?
C20 C19 C24 117.51(13) . . ?
C24 C19 C6 120.62(14) . . ?
C19 C20 H20 119.6 . . ?
C21 C20 C19 120.85(14) . . ?
C21 C20 H20 119.6 . . ?
C20 C21 H21 119.1 . . ?
C20 C21 C22 121.87(14) . . ?
C22 C21 H21 119.1 . . ?
C21 C22 C23 117.12(13) . . ?
C21 C22 C25 120.98(14) . . ?
C23 C22 C25 121.90(14) . . ?
C22 C23 H23 119.4 . . ?
C24 C23 C22 121.25(14) . . ?
C24 C23 H23 119.4 . . ?
C19 C24 H24 119.4 . . ?
C23 C24 C19 121.30(14) . . ?
C23 C24 H24 119.4 . . ?
C26 C25 C22 120.46(13) . . ?
C30 C25 C22 121.68(13) . . ?
C30 C25 C26 117.85(13) . . ?
C25 C26 H26 119.5 . . ?
C27 C26 C25 120.97(15) . . ?
C27 C26 H26 119.5 . . ?
C26 C27 H27 119.8 . . ?
C28 C27 C26 120.44(15) . . ?
C28 C27 H27 119.8 . . ?
C27 C28 H28 120.4 . . ?
C29 C28 C27 119.27(15) . . ?
C29 C28 H28 120.4 . . ?
C28 C29 H29 119.7 . . ?
C28 C29 C30 120.55(15) . . ?
C30 C29 H29 119.7 . . ?
C25 C30 H30 119.5 . . ?
C29 C30 C25 120.91(15) . . ?
C29 C30 H30 119.5 . . ?
C2' C1' C5' 107.19(12) . . ?
C2' C1' C7' 124.90(13) . . ?
C7' C1' C5' 127.87(13) . . ?
C1' C2' H2' 125.0 . . ?
C1' C2' C3' 110.04(13) . . ?
C3' C2' H2' 125.0 . . ?
C4' C3' C2' 107.89(13) . . ?
C4' C3' C13' 126.58(13) . . ?
C13' C3' C2' 125.46(13) . . ?
C3' C4' H4' 125.4 . . ?
C3' C4' C5' 109.23(13) . . ?
C5' C4' H4' 125.4 . . ?
C4' C5' C1' 105.62(12) . . ?
C6' C5' C1' 126.03(13) . . ?
C6' C5' C4' 127.77(13) . . ?
C5' C6' H6' 116.3 . . ?
C5' C6' C19' 127.42(13) . . ?
C19' C6' H6' 116.3 . . ?
C8' C7' C1' 122.52(14) . . ?
C8' C7' C12' 118.04(14) . . ?
C12' C7' C1' 119.32(14) . . ?
C7' C8' H8' 119.6 . . ?
C9' C8' C7' 120.89(14) . . ?
C9' C8' H8' 119.6 . . ?
C8' C9' H9' 119.9 . . ?
C10' C9' C8' 120.25(15) . . ?
C10' C9' H9' 119.9 . . ?
C9' C10' H10' 120.2 . . ?
C9' C10' C11' 119.56(14) . . ?
C11' C10' H10' 120.2 . . ?
C10' C11' H11' 119.8 . . ?
C10' C11' C12' 120.41(14) . . ?
C12' C11' H11' 119.8 . . ?
C7' C12' H12' 119.6 . . ?
C11' C12' C7' 120.83(15) . . ?
C11' C12' H12' 119.6 . . ?
C14' C13' C3' 120.88(14) . . ?
C14' C13' C18' 118.16(14) . . ?
C18' C13' C3' 120.92(14) . . ?
C13' C14' H14' 119.6 . . ?
C15' C14' C13' 120.81(16) . . ?
C15' C14' H14' 119.6 . . ?
C14' C15' H15' 119.9 . . ?
C16' C15' C14' 120.11(17) . . ?
C16' C15' H15' 119.9 . . ?
C15' C16' H16' 120.0 . . ?
C15' C16' C17' 120.01(16) . . ?
C17' C16' H16' 120.0 . . ?
C16' C17' H17' 120.0 . . ?
C18' C17' C16' 119.92(16) . . ?
C18' C17' H17' 120.0 . . ?
C13' C18' H18' 119.5 . . ?
C17' C18' C13' 120.91(16) . . ?
C17' C18' H18' 119.5 . . ?
C20' C19' C6' 124.44(14) . . ?
C24' C19' C6' 118.51(13) . . ?
C24' C19' C20' 117.05(13) . . ?
C19' C20' H20' 119.5 . . ?
C21' C20' C19' 121.08(14) . . ?
C21' C20' H20' 119.5 . . ?
C20' C21' H21' 119.1 . . ?
C20' C21' C22' 121.88(14) . . ?
C22' C21' H21' 119.1 . . ?
C21' C22' C23' 116.97(13) . . ?
C21' C22' C25' 121.73(14) . . ?
C23' C22' C25' 121.27(14) . . ?
C22' C23' H23' 119.4 . . ?
C24' C23' C22' 121.18(14) . . ?
C24' C23' H23' 119.4 . . ?
C19' C24' H24' 119.1 . . ?
C23' C24' C19' 121.72(14) . . ?
C23' C24' H24' 119.1 . . ?
C26' C25' C22' 121.36(14) . . ?
C30' C25' C22' 121.09(13) . . ?
C30' C25' C26' 117.55(13) . . ?
C25' C26' H26' 119.5 . . ?
C27' C26' C25' 120.92(15) . . ?
C27' C26' H26' 119.5 . . ?
C26' C27' H27' 119.8 . . ?
C28' C27' C26' 120.41(15) . . ?
C28' C27' H27' 119.8 . . ?
C27' C28' H28' 120.1 . . ?
C27' C28' C29' 119.79(14) . . ?
C29' C28' H28' 120.1 . . ?
C28' C29' H29' 120.0 . . ?
C28' C29' C30' 120.05(15) . . ?
C30' C29' H29' 120.0 . . ?
C25' C30' H30' 119.4 . . ?
C29' C30' C25' 121.28(15) . . ?
C29' C30' H30' 119.4 . . ?

loop_
_geom_bond_atom_site_label_1
_geom_bond_atom_site_label_2
_geom_bond_distance
_geom_bond_site_symmetry_2
_geom_bond_publ_flag
C1 C2 1.347(2) . ?
C1 C5 1.4910(19) . ?
C1 C7 1.4724(19) . ?
C2 H2 0.9500 . ?
C2 C3 1.4705(19) . ?
C3 C4 1.359(2) . ?
C3 C13 1.467(2) . ?
C4 H4 0.9500 . ?
C4 C5 1.465(2) . ?
C5 C6 1.354(2) . ?
C6 H6 0.9500 . ?
C6 C19 1.4685(19) . ?
C7 C8 1.398(2) . ?
C7 C12 1.406(2) . ?
C8 H8 0.9500 . ?
C8 C9 1.392(2) . ?
C9 H9 0.9500 . ?
C9 C10 1.386(2) . ?
C10 H10 0.9500 . ?
C10 C11 1.392(2) . ?
C11 H11 0.9500 . ?
C11 C12 1.387(2) . ?
C12 H12 0.9500 . ?
C13 C14 1.393(2) . ?
C13 C18 1.396(2) . ?
C14 H14 0.9500 . ?
C14 C15 1.385(2) . ?
C15 H15 0.9500 . ?
C15 C16 1.381(2) . ?
C16 H16 0.9500 . ?
C16 C17 1.387(2) . ?
C17 H17 0.9500 . ?
C17 C18 1.384(2) . ?
C18 H18 0.9500 . ?
C19 C20 1.401(2) . ?
C19 C24 1.401(2) . ?
C20 H20 0.9500 . ?
C20 C21 1.387(2) . ?
C21 H21 0.9500 . ?
C21 C22 1.400(2) . ?
C22 C23 1.400(2) . ?
C22 C25 1.4891(19) . ?
C23 H23 0.9500 . ?
C23 C24 1.390(2) . ?
C24 H24 0.9500 . ?
C25 C26 1.401(2) . ?
C25 C30 1.398(2) . ?
C26 H26 0.9500 . ?
C26 C27 1.387(2) . ?
C27 H27 0.9500 . ?
C27 C28 1.386(2) . ?
C28 H28 0.9500 . ?
C28 C29 1.385(2) . ?
C29 H29 0.9500 . ?
C29 C30 1.388(2) . ?
C30 H30 0.9500 . ?
C1' C2' 1.354(2) . ?
C1' C5' 1.4872(19) . ?
C1' C7' 1.476(2) . ?
C2' H2' 0.9500 . ?
C2' C3' 1.467(2) . ?
C3' C4' 1.356(2) . ?
C3' C13' 1.466(2) . ?
C4' H4' 0.9500 . ?
C4' C5' 1.460(2) . ?
C5' C6' 1.351(2) . ?
C6' H6' 0.9500 . ?
C6' C19' 1.4646(19) . ?
C7' C8' 1.399(2) . ?
C7' C12' 1.402(2) . ?
C8' H8' 0.9500 . ?
C8' C9' 1.395(2) . ?
C9' H9' 0.9500 . ?
C9' C10' 1.385(2) . ?
C10' H10' 0.9500 . ?
C10' C11' 1.388(2) . ?
C11' H11' 0.9500 . ?
C11' C12' 1.390(2) . ?
C12' H12' 0.9500 . ?
C13' C14' 1.398(2) . ?
C13' C18' 1.401(2) . ?
C14' H14' 0.9500 . ?
C14' C15' 1.388(2) . ?
C15' H15' 0.9500 . ?
C15' C16' 1.383(3) . ?
C16' H16' 0.9500 . ?
C16' C17' 1.388(3) . ?
C17' H17' 0.9500 . ?
C17' C18' 1.385(2) . ?
C18' H18' 0.9500 . ?
C19' C20' 1.401(2) . ?
C19' C24' 1.400(2) . ?
C20' H20' 0.9500 . ?
C20' C21' 1.384(2) . ?
C21' H21' 0.9500 . ?
C21' C22' 1.400(2) . ?
C22' C23' 1.401(2) . ?
C22' C25' 1.4896(19) . ?
C23' H23' 0.9500 . ?
C23' C24' 1.385(2) . ?
C24' H24' 0.9500 . ?
C25' C26' 1.402(2) . ?
C25' C30' 1.401(2) . ?
C26' H26' 0.9500 . ?
C26' C27' 1.389(2) . ?
C27' H27' 0.9500 . ?
C27' C28' 1.380(3) . ?
C28' H28' 0.9500 . ?
C28' C29' 1.383(2) . ?
C29' H29' 0.9500 . ?
C29' C30' 1.388(2) . ?
C30' H30' 0.9500 . ?
